data_1555086
loop_
_publ_author_name
'Jung, Da Jung'
'Jeon, Hyun Ji'
'Lee, Joo Hyun'
'Lee, Sang-gi'

_publ_section_title
;
 Cu(I)/Rh(II)-Catalyzed Tandem Convergent Multicomponent Reaction for the
 Regio- and Stereocontrolled Synthesis of \g-Oxo-\b-amino Esters.
;
_journal_issue 14
_journal_name_full 'Organic letters'
_journal_page_first 3498
_journal_page_last 3501
_journal_paper_doi 10.1021/acs.orglett.5b01587
_journal_volume 17
_journal_year 2015
_chemical_formula_sum 'C27 H27 N O5 S'
_chemical_formula_weight 477.56
_space_group_IT_number 14
_space_group_name_Hall '-P 2yn'
_space_group_name_H-M_alt 'P 1 21/n 1'
_symmetry_cell_setting monoclinic
_symmetry_space_group_name_H-M 'P 1 21/n 1'
_atom_sites_solution_hydrogens geom
_atom_sites_solution_primary direct
_atom_sites_solution_secondary difmap
_audit_creation_method SHELXTL
_cell_angle_alpha 90.00
_cell_angle_beta 104.07(3)
_cell_angle_gamma 90.00
_cell_formula_units_Z 4
_cell_length_a 10.980(2)
_cell_length_b 21.409(4)
_cell_length_c 11.347(2)
_cell_measurement_reflns_used 3010
_cell_measurement_temperature 295(2)
_cell_measurement_theta_max 28.14
_cell_measurement_theta_min 2.31
_cell_volume 2587.3(9)
_computing_cell_refinement 'Bruker SMART'
_computing_data_collection 'Bruker SMART'
_computing_data_reduction 'Bruker SAINT'
_computing_molecular_graphics 'Bruker SHELXTL'
_computing_publication_material 'Bruker SHELXTL'
_computing_structure_refinement 'SHELXL-97 (Sheldrick, 2008)'
_computing_structure_solution 'SHELXS-97 (Sheldrick, 2008)'
_diffrn_ambient_temperature 295(2)
_diffrn_measured_fraction_theta_full 1.000
_diffrn_measured_fraction_theta_max 1.000
_diffrn_measurement_device_type 'CCD area detector'
_diffrn_measurement_method 'phi and omega scans'
_diffrn_radiation_monochromator graphite
_diffrn_radiation_source 'fine-focus sealed tube'
_diffrn_radiation_type MoK\a
_diffrn_radiation_wavelength 0.71073
_diffrn_reflns_av_R_equivalents 0.0195
_diffrn_reflns_av_unetI/netI 0.0223
_diffrn_reflns_limit_h_max 13
_diffrn_reflns_limit_h_min -13
_diffrn_reflns_limit_k_max 22
_diffrn_reflns_limit_k_min -26
_diffrn_reflns_limit_l_max 11
_diffrn_reflns_limit_l_min -13
_diffrn_reflns_number 14653
_diffrn_reflns_theta_full 26.00
_diffrn_reflns_theta_max 26.00
_diffrn_reflns_theta_min 1.90
_exptl_absorpt_coefficient_mu 0.161
_exptl_absorpt_correction_T_max 0.9503
_exptl_absorpt_correction_T_min 0.9384
_exptl_absorpt_correction_type multi-scan
_exptl_absorpt_process_details '(SADABS; Bruker, 1997)'
_exptl_crystal_colour colorless
_exptl_crystal_density_diffrn 1.226
_exptl_crystal_density_method 'not measured'
_exptl_crystal_description block
_exptl_crystal_F_000 1008
_exptl_crystal_size_max 0.40
_exptl_crystal_size_mid 0.36
_exptl_crystal_size_min 0.32
_refine_diff_density_max 0.215
_refine_diff_density_min -0.295
_refine_diff_density_rms 0.033
_refine_ls_extinction_method none
_refine_ls_goodness_of_fit_ref 1.067
_refine_ls_hydrogen_treatment mixed
_refine_ls_matrix_type full
_refine_ls_number_parameters 312
_refine_ls_number_reflns 5079
_refine_ls_number_restraints 0
_refine_ls_restrained_S_all 1.067
_refine_ls_R_factor_all 0.0544
_refine_ls_R_factor_gt 0.0403
_refine_ls_shift/su_max 0.002
_refine_ls_shift/su_mean 0.000
_refine_ls_structure_factor_coef Fsqd
_refine_ls_weighting_details 'calc w=1/[\s^2^(Fo^2^)+(0.0627P)^2^+0.2909P] where P=(Fo^2^+2Fc^2^)/3'
_refine_ls_weighting_scheme calc
_refine_ls_wR_factor_gt 0.1108
_refine_ls_wR_factor_ref 0.1178
_reflns_number_gt 3895
_reflns_number_total 5079
_reflns_threshold_expression >2sigma(I)
_cod_data_source_file ol5b01587_si_002.cif
_cod_data_source_block ye155sadp21n
_cod_depositor_comments
;
The following automatic conversions were performed:

data item '_symmetry_cell_setting' value 'Monoclinic' was changed to
'monoclinic' in accordance with the
/home/saulius/struct/COD-crude-data/automatic-downloads/DataCite-retrospective/ACS/depositions/lib/dictionaries/cif_core.dic
dictionary named 'cif_core.dic' version 2.4.2 last updated on
2011-04-26.

Automatic conversion script
Id: cif_fix_values 6909 2019-04-08 15:41:33Z antanas 
;
_cod_original_sg_symbol_H-M P2(1)/n
_cod_database_code 1555086

loop_
_symmetry_equiv_pos_as_xyz
'x, y, z'
'-x+1/2, y+1/2, -z+1/2'
'-x, -y, -z'
'x-1/2, -y-1/2, z-1/2'

loop_
_atom_site_label
_atom_site_type_symbol
_atom_site_fract_x
_atom_site_fract_y
_atom_site_fract_z
_atom_site_U_iso_or_equiv
_atom_site_adp_type
_atom_site_occupancy
_atom_site_symmetry_multiplicity
_atom_site_calc_flag
_atom_site_refinement_flags
C1 C -0.2910(3) 0.86681(14) 0.9133(3) 0.1263(11) Uani 1 1 d .
H1A H -0.2490 0.8473 0.9883 0.190 Uiso 1 1 calc R
H1B H -0.3314 0.8355 0.8566 0.190 Uiso 1 1 calc R
H1C H -0.3529 0.8955 0.9280 0.190 Uiso 1 1 calc R
C2 C -0.1965(2) 0.90174(10) 0.8614(3) 0.0814(6) Uani 1 1 d .
C3 C -0.0794(3) 0.91390(10) 0.9327(2) 0.0822(6) Uani 1 1 d .
H3 H -0.0583 0.8999 1.0127 0.099 Uiso 1 1 calc R
C4 C 0.0088(2) 0.94692(9) 0.88765(18) 0.0674(5) Uani 1 1 d .
H4 H 0.0882 0.9550 0.9369 0.081 Uiso 1 1 calc R
C5 C -0.02313(16) 0.96729(7) 0.76977(16) 0.0503(4) Uani 1 1 d .
C6 C -0.14071(17) 0.95477(9) 0.6959(2) 0.0673(5) Uani 1 1 d .
H6 H -0.1618 0.9682 0.6155 0.081 Uiso 1 1 calc R
C7 C -0.2254(2) 0.92229(11) 0.7428(2) 0.0839(7) Uani 1 1 d .
H7 H -0.3045 0.9139 0.6933 0.101 Uiso 1 1 calc R
C8 C 0.24114(13) 0.91793(6) 0.68860(14) 0.0421(3) Uani 1 1 d .
H8 H 0.2759 0.9304 0.7732 0.050 Uiso 1 1 calc R
C9 C 0.18251(14) 0.85301(7) 0.68577(14) 0.0449(4) Uani 1 1 d .
C10 C 0.25704(15) 0.80129(7) 0.75414(14) 0.0466(4) Uani 1 1 d .
C11 C 0.2160(2) 0.74065(8) 0.7263(2) 0.0746(6) Uani 1 1 d .
H11 H 0.1424 0.7334 0.6671 0.090 Uiso 1 1 calc R
C12 C 0.2839(3) 0.69095(9) 0.7858(2) 0.0909(7) Uani 1 1 d .
H12 H 0.2565 0.6504 0.7650 0.109 Uiso 1 1 calc R
C13 C 0.3895(2) 0.70030(10) 0.8738(2) 0.0796(6) Uani 1 1 d .
H13 H 0.4343 0.6664 0.9138 0.095 Uiso 1 1 calc R
C14 C 0.4302(2) 0.75978(10) 0.90370(19) 0.0756(6) Uani 1 1 d .
H14 H 0.5029 0.7664 0.9645 0.091 Uiso 1 1 calc R
C15 C 0.36427(17) 0.81020(8) 0.84435(16) 0.0597(5) Uani 1 1 d .
H15 H 0.3927 0.8505 0.8657 0.072 Uiso 1 1 calc R
C16 C 0.34828(14) 0.91663(7) 0.62041(15) 0.0500(4) Uani 1 1 d .
H16 H 0.4148 0.8890 0.6652 0.060 Uiso 1 1 calc R
C17 C 0.40125(16) 0.98226(8) 0.62433(19) 0.0582(5) Uani 1 1 d .
C18 C 0.5270(3) 1.05644(12) 0.7538(3) 0.1007(8) Uani 1 1 d .
H18A H 0.5907 1.0611 0.7084 0.121 Uiso 1 1 calc R
H18B H 0.4628 1.0879 0.7257 0.121 Uiso 1 1 calc R
C19 C 0.5822(5) 1.06447(17) 0.8818(3) 0.181(2) Uani 1 1 d .
H19A H 0.5176 1.0627 0.9255 0.272 Uiso 1 1 calc R
H19B H 0.6236 1.1043 0.8953 0.272 Uiso 1 1 calc R
H19C H 0.6421 1.0318 0.9098 0.272 Uiso 1 1 calc R
C20 C 0.30341(16) 0.89165(8) 0.49477(16) 0.0542(4) Uani 1 1 d .
H20 H 0.2432 0.9145 0.4399 0.065 Uiso 1 1 calc R
C21 C 0.34343(17) 0.83945(8) 0.45656(18) 0.0599(5) Uani 1 1 d .
H21 H 0.4076 0.8187 0.5112 0.072 Uiso 1 1 calc R
C22 C 0.29782(18) 0.81031(8) 0.33696(18) 0.0610(5) Uani 1 1 d .
C23 C 0.1818(2) 0.82340(12) 0.2618(2) 0.0891(7) Uani 1 1 d .
H23 H 0.1296 0.8521 0.2866 0.107 Uiso 1 1 calc R
C24 C 0.1418(3) 0.79454(14) 0.1500(3) 0.1144(10) Uani 1 1 d .
H24 H 0.0633 0.8042 0.1008 0.137 Uiso 1 1 calc R
C25 C 0.2160(3) 0.75229(13) 0.1113(3) 0.1021(8) Uani 1 1 d .
H25 H 0.1888 0.7332 0.0358 0.123 Uiso 1 1 calc R
C26 C 0.3298(3) 0.73832(11) 0.1840(2) 0.0904(7) Uani 1 1 d .
H26 H 0.3811 0.7095 0.1582 0.108 Uiso 1 1 calc R
C27 C 0.3703(2) 0.76629(10) 0.2954(2) 0.0762(6) Uani 1 1 d .
H27 H 0.4484 0.7555 0.3443 0.091 Uiso 1 1 calc R
N1 N 0.14827(12) 0.96359(6) 0.62966(13) 0.0450(3) Uani 1 1 d .
H1N H 0.0978(18) 0.9533(10) 0.5675(19) 0.067 Uiso 1 1 d .
O1 O 0.01265(11) 1.05344(5) 0.62276(11) 0.0588(3) Uani 1 1 d .
O2 O 0.18057(12) 1.03243(6) 0.80751(12) 0.0634(3) Uani 1 1 d .
O3 O 0.07751(11) 0.84477(5) 0.62401(13) 0.0669(4) Uani 1 1 d .
O4 O 0.38069(14) 1.01801(7) 0.54102(15) 0.0886(5) Uani 1 1 d .
O5 O 0.47182(13) 0.99444(6) 0.73460(13) 0.0714(4) Uani 1 1 d .
S1 S 0.08370(4) 1.010271(18) 0.70904(4) 0.04725(14) Uani 1 1 d .

loop_
_atom_site_aniso_label
_atom_site_aniso_U_11
_atom_site_aniso_U_22
_atom_site_aniso_U_33
_atom_site_aniso_U_23
_atom_site_aniso_U_13
_atom_site_aniso_U_12
C1 0.129(2) 0.111(2) 0.170(3) 0.016(2) 0.097(2) -0.0213(18)
C2 0.0846(15) 0.0659(13) 0.1097(19) 0.0019(13) 0.0545(14) -0.0051(11)
C3 0.1138(19) 0.0733(14) 0.0719(14) 0.0080(11) 0.0467(14) 0.0010(13)
C4 0.0755(13) 0.0664(12) 0.0628(12) -0.0002(9) 0.0214(10) -0.0023(9)
C5 0.0534(9) 0.0426(8) 0.0591(10) 0.0017(7) 0.0219(8) 0.0055(7)
C6 0.0534(11) 0.0673(12) 0.0820(14) 0.0152(10) 0.0179(10) 0.0013(9)
C7 0.0581(12) 0.0836(15) 0.1135(19) 0.0126(14) 0.0280(12) -0.0076(10)
C8 0.0399(8) 0.0389(8) 0.0468(8) 0.0019(6) 0.0093(6) 0.0004(6)
C9 0.0430(9) 0.0419(8) 0.0487(9) 0.0006(7) 0.0089(7) -0.0020(6)
C10 0.0509(9) 0.0406(8) 0.0484(9) 0.0022(7) 0.0121(7) 0.0010(6)
C11 0.0848(14) 0.0441(10) 0.0804(14) -0.0031(9) -0.0083(11) 0.0022(9)
C12 0.1161(19) 0.0411(11) 0.1002(17) 0.0001(11) -0.0033(15) 0.0080(11)
C13 0.0974(16) 0.0547(12) 0.0813(15) 0.0164(10) 0.0114(13) 0.0245(11)
C14 0.0734(13) 0.0736(14) 0.0683(13) 0.0165(10) -0.0051(10) 0.0079(10)
C15 0.0635(11) 0.0508(10) 0.0585(11) 0.0084(8) 0.0023(9) -0.0032(8)
C16 0.0426(8) 0.0473(9) 0.0620(10) 0.0082(8) 0.0161(7) 0.0049(7)
C17 0.0455(9) 0.0562(10) 0.0770(13) 0.0101(10) 0.0228(9) -0.0020(8)
C18 0.1062(19) 0.0752(15) 0.123(2) -0.0111(14) 0.0323(17) -0.0418(14)
C19 0.281(5) 0.138(3) 0.123(3) -0.050(2) 0.044(3) -0.112(3)
C20 0.0516(9) 0.0555(10) 0.0590(10) 0.0086(8) 0.0202(8) 0.0099(7)
C21 0.0555(10) 0.0592(11) 0.0692(12) 0.0063(9) 0.0231(9) 0.0137(8)
C22 0.0619(11) 0.0567(10) 0.0711(12) 0.0012(9) 0.0290(9) 0.0107(8)
C23 0.0715(14) 0.0973(16) 0.0964(17) -0.0252(14) 0.0163(12) 0.0252(12)
C24 0.0935(18) 0.130(2) 0.105(2) -0.0383(18) -0.0038(16) 0.0343(17)
C25 0.107(2) 0.108(2) 0.0906(18) -0.0298(15) 0.0238(16) 0.0142(16)
C26 0.1049(18) 0.0848(16) 0.0918(17) -0.0152(13) 0.0441(15) 0.0243(13)
C27 0.0771(13) 0.0733(13) 0.0843(15) -0.0012(11) 0.0316(11) 0.0229(11)
N1 0.0446(7) 0.0405(7) 0.0503(8) 0.0018(6) 0.0127(6) 0.0036(5)
O1 0.0661(7) 0.0375(6) 0.0734(8) 0.0071(5) 0.0182(6) 0.0084(5)
O2 0.0636(7) 0.0547(7) 0.0699(8) -0.0145(6) 0.0124(6) -0.0074(6)
O3 0.0507(7) 0.0509(7) 0.0875(9) 0.0094(6) -0.0057(7) -0.0073(5)
O4 0.0818(10) 0.0763(10) 0.1033(12) 0.0350(9) 0.0140(9) -0.0166(8)
O5 0.0717(9) 0.0632(8) 0.0795(9) 0.0001(7) 0.0187(8) -0.0207(6)
S1 0.0499(2) 0.0346(2) 0.0586(3) -0.00158(17) 0.01576(19) 0.00066(15)

loop_
_atom_type_symbol
_atom_type_description
_atom_type_scat_dispersion_real
_atom_type_scat_dispersion_imag
_atom_type_scat_source
C C 0.0033 0.0016 'International Tables Vol C Tables 4.2.6.8 and 6.1.1.4'
H H 0.0000 0.0000 'International Tables Vol C Tables 4.2.6.8 and 6.1.1.4'
N N 0.0061 0.0033 'International Tables Vol C Tables 4.2.6.8 and 6.1.1.4'
O O 0.0106 0.0060 'International Tables Vol C Tables 4.2.6.8 and 6.1.1.4'
S S 0.1246 0.1234 'International Tables Vol C Tables 4.2.6.8 and 6.1.1.4'

loop_
_geom_angle_atom_site_label_1
_geom_angle_atom_site_label_2
_geom_angle_atom_site_label_3
_geom_angle
C2 C1 H1A 109.5
C2 C1 H1B 109.5
H1A C1 H1B 109.5
C2 C1 H1C 109.5
H1A C1 H1C 109.5
H1B C1 H1C 109.5
C3 C2 C7 118.5(2)
C3 C2 C1 120.0(3)
C7 C2 C1 121.5(3)
C2 C3 C4 121.2(2)
C2 C3 H3 119.4
C4 C3 H3 119.4
C5 C4 C3 119.0(2)
C5 C4 H4 120.5
C3 C4 H4 120.5
C4 C5 C6 120.67(17)
C4 C5 S1 120.84(15)
C6 C5 S1 118.49(14)
C7 C6 C5 119.0(2)
C7 C6 H6 120.5
C5 C6 H6 120.5
C6 C7 C2 121.7(2)
C6 C7 H7 119.2
C2 C7 H7 119.2
N1 C8 C9 110.93(12)
N1 C8 C16 108.28(12)
C9 C8 C16 109.78(12)
N1 C8 H8 109.3
C9 C8 H8 109.3
C16 C8 H8 109.3
O3 C9 C10 121.55(14)
O3 C9 C8 118.86(14)
C10 C9 C8 119.54(13)
C15 C10 C11 118.20(16)
C15 C10 C9 123.50(14)
C11 C10 C9 118.31(15)
C12 C11 C10 120.33(19)
C12 C11 H11 119.8
C10 C11 H11 119.8
C13 C12 C11 120.9(2)
C13 C12 H12 119.6
C11 C12 H12 119.6
C12 C13 C14 119.57(19)
C12 C13 H13 120.2
C14 C13 H13 120.2
C13 C14 C15 120.5(2)
C13 C14 H14 119.8
C15 C14 H14 119.8
C10 C15 C14 120.54(17)
C10 C15 H15 119.7
C14 C15 H15 119.7
C20 C16 C17 113.31(15)
C20 C16 C8 111.58(13)
C17 C16 C8 107.42(13)
C20 C16 H16 108.1
C17 C16 H16 108.1
C8 C16 H16 108.1
O4 C17 O5 125.07(18)
O4 C17 C16 124.95(19)
O5 C17 C16 109.96(15)
C19 C18 O5 108.5(2)
C19 C18 H18A 110.0
O5 C18 H18A 110.0
C19 C18 H18B 110.0
O5 C18 H18B 110.0
H18A C18 H18B 108.4
C18 C19 H19A 109.5
C18 C19 H19B 109.5
H19A C19 H19B 109.5
C18 C19 H19C 109.5
H19A C19 H19C 109.5
H19B C19 H19C 109.5
C21 C20 C16 124.22(17)
C21 C20 H20 117.9
C16 C20 H20 117.9
C20 C21 C22 126.97(17)
C20 C21 H21 116.5
C22 C21 H21 116.5
C23 C22 C27 116.61(19)
C23 C22 C21 122.84(17)
C27 C22 C21 120.53(18)
C22 C23 C24 121.1(2)
C22 C23 H23 119.5
C24 C23 H23 119.5
C25 C24 C23 120.8(3)
C25 C24 H24 119.6
C23 C24 H24 119.6
C26 C25 C24 119.1(2)
C26 C25 H25 120.4
C24 C25 H25 120.4
C25 C26 C27 120.7(2)
C25 C26 H26 119.7
C27 C26 H26 119.7
C26 C27 C22 121.7(2)
C26 C27 H27 119.2
C22 C27 H27 119.2
C8 N1 S1 120.81(11)
C8 N1 H1N 118.0(15)
S1 N1 H1N 110.6(14)
C17 O5 C18 116.55(17)
O2 S1 O1 120.03(8)
O2 S1 N1 107.31(8)
O1 S1 N1 104.92(7)
O2 S1 C5 108.01(8)
O1 S1 C5 107.54(8)
N1 S1 C5 108.60(8)

loop_
_geom_bond_atom_site_label_1
_geom_bond_atom_site_label_2
_geom_bond_distance
C1 C2 1.510(3)
C1 H1A 0.9600
C1 H1B 0.9600
C1 H1C 0.9600
C2 C3 1.368(3)
C2 C7 1.378(3)
C3 C4 1.393(3)
C3 H3 0.9300
C4 C5 1.369(3)
C4 H4 0.9300
C5 C6 1.384(3)
C5 S1 1.7579(17)
C6 C7 1.369(3)
C6 H6 0.9300
C7 H7 0.9300
C8 N1 1.4529(19)
C8 C9 1.529(2)
C8 C16 1.558(2)
C8 H8 0.9800
C9 O3 1.2077(19)
C9 C10 1.479(2)
C10 C15 1.373(2)
C10 C11 1.385(2)
C11 C12 1.378(3)
C11 H11 0.9300
C12 C13 1.348(3)
C12 H12 0.9300
C13 C14 1.365(3)
C13 H13 0.9300
C14 C15 1.380(3)
C14 H14 0.9300
C15 H15 0.9300
C16 C20 1.490(2)
C16 C17 1.517(2)
C16 H16 0.9800
C17 O4 1.194(2)
C17 O5 1.328(2)
C18 C19 1.442(4)
C18 O5 1.453(2)
C18 H18A 0.9700
C18 H18B 0.9700
C19 H19A 0.9600
C19 H19B 0.9600
C19 H19C 0.9600
C20 C21 1.313(2)
C20 H20 0.9300
C21 C22 1.467(3)
C21 H21 0.9300
C22 C23 1.379(3)
C22 C27 1.388(2)
C23 C24 1.383(3)
C23 H23 0.9300
C24 C25 1.359(3)
C24 H24 0.9300
C25 C26 1.353(4)
C25 H25 0.9300
C26 C27 1.371(3)
C26 H26 0.9300
C27 H27 0.9300
N1 S1 1.6197(14)
N1 H1N 0.81(2)
O1 S1 1.4317(12)
O2 S1 1.4237(14)

loop_
_geom_torsion_atom_site_label_1
_geom_torsion_atom_site_label_2
_geom_torsion_atom_site_label_3
_geom_torsion_atom_site_label_4
_geom_torsion
C7 C2 C3 C4 0.8(3)
C1 C2 C3 C4 -178.9(2)
C2 C3 C4 C5 -0.1(3)
C3 C4 C5 C6 -0.7(3)
C3 C4 C5 S1 178.96(15)
C4 C5 C6 C7 0.8(3)
S1 C5 C6 C7 -178.88(16)
C5 C6 C7 C2 -0.1(3)
C3 C2 C7 C6 -0.7(4)
C1 C2 C7 C6 179.0(2)
N1 C8 C9 O3 10.1(2)
C16 C8 C9 O3 -109.53(17)
N1 C8 C9 C10 -172.47(13)
C16 C8 C9 C10 67.90(18)
O3 C9 C10 C15 -165.80(17)
C8 C9 C10 C15 16.8(2)
O3 C9 C10 C11 13.7(3)
C8 C9 C10 C11 -163.62(17)
C15 C10 C11 C12 -1.8(3)
C9 C10 C11 C12 178.6(2)
C10 C11 C12 C13 1.5(4)
C11 C12 C13 C14 -0.5(4)
C12 C13 C14 C15 -0.2(4)
C11 C10 C15 C14 1.2(3)
C9 C10 C15 C14 -179.28(17)
C13 C14 C15 C10 -0.2(3)
N1 C8 C16 C20 -66.93(16)
C9 C8 C16 C20 54.31(17)
N1 C8 C16 C17 57.83(17)
C9 C8 C16 C17 179.07(13)
C20 C16 C17 O4 19.7(2)
C8 C16 C17 O4 -104.1(2)
C20 C16 C17 O5 -161.53(14)
C8 C16 C17 O5 74.76(17)
C17 C16 C20 C21 123.48(18)
C8 C16 C20 C21 -115.12(18)
C16 C20 C21 C22 175.89(17)
C20 C21 C22 C23 -20.7(3)
C20 C21 C22 C27 160.95(19)
C27 C22 C23 C24 -1.0(4)
C21 C22 C23 C24 -179.5(2)
C22 C23 C24 C25 0.1(5)
C23 C24 C25 C26 0.4(5)
C24 C25 C26 C27 0.0(4)
C25 C26 C27 C22 -1.0(4)
C23 C22 C27 C26 1.5(3)
C21 C22 C27 C26 179.9(2)
C9 C8 N1 S1 100.82(14)
C16 C8 N1 S1 -138.65(12)
O4 C17 O5 C18 0.3(3)
C16 C17 O5 C18 -178.50(17)
C19 C18 O5 C17 170.7(3)
C8 N1 S1 O2 43.35(13)
C8 N1 S1 O1 172.07(11)
C8 N1 S1 C5 -73.18(13)
C4 C5 S1 O2 -16.15(17)
C6 C5 S1 O2 163.50(14)
C4 C5 S1 O1 -147.04(14)
C6 C5 S1 O1 32.61(16)
C4 C5 S1 N1 99.93(15)
C6 C5 S1 N1 -80.42(15)
